data_7022465
loop_
_publ_author_name
'Hounjet, Lindsay J.'
'Caputo, Christopher B.'
'Stephan, Douglas W.'

_publ_section_title
;
 The Lewis acidity of fluorophosphonium salts: access to mixed valent
 phosphorus(III)/(V) species.
;
_journal_issue 7
_journal_name_full 'Dalton transactions (Cambridge, England : 2003)'
_journal_page_first 2629
_journal_page_last 2635
_journal_paper_doi 10.1039/c2dt32711b
_journal_volume 42
_journal_year 2013
_chemical_formula_sum 'C32 H20 F12 O6 P2 S2'
_chemical_formula_weight 854.54
_chemical_name_systematic
;
?
;
_space_group_IT_number 14
_symmetry_cell_setting monoclinic
_symmetry_space_group_name_Hall '-P 2yn'
_symmetry_space_group_name_H-M 'P 1 21/n 1'
_atom_sites_solution_hydrogens geom
_atom_sites_solution_primary direct
_atom_sites_solution_secondary difmap
_audit_creation_method SHELXL-97
_cell_angle_alpha 90.00
_cell_angle_beta 110.851(2)
_cell_angle_gamma 90.00
_cell_formula_units_Z 4
_cell_length_a 14.5862(6)
_cell_length_b 14.4109(6)
_cell_length_c 17.6835(8)
_cell_measurement_reflns_used 5150
_cell_measurement_temperature 223(2)
_cell_measurement_theta_max 23.64
_cell_measurement_theta_min 2.46
_cell_volume 3473.6(3)
_computing_cell_refinement 'Bruker SMART'
_computing_data_collection 'Bruker SMART'
_computing_data_reduction 'Bruker SAINT'
_computing_molecular_graphics 'Bruker SHELXTL'
_computing_publication_material 'Bruker SHELXTL'
_computing_structure_refinement 'SHELXL-97 (Sheldrick, 1997)'
_computing_structure_solution 'SHELXS-97 (Sheldrick, 1990)'
_diffrn_ambient_temperature 223(2)
_diffrn_measured_fraction_theta_full 0.994
_diffrn_measured_fraction_theta_max 0.994
_diffrn_measurement_device_type 'CCD area detector'
_diffrn_measurement_method 'phi and omega scans'
_diffrn_radiation_monochromator graphite
_diffrn_radiation_source 'fine-focus sealed tube'
_diffrn_radiation_type MoK\a
_diffrn_radiation_wavelength 0.71073
_diffrn_reflns_av_R_equivalents 0.0415
_diffrn_reflns_av_sigmaI/netI 0.0565
_diffrn_reflns_limit_h_max 11
_diffrn_reflns_limit_h_min -19
_diffrn_reflns_limit_k_max 18
_diffrn_reflns_limit_k_min -17
_diffrn_reflns_limit_l_max 23
_diffrn_reflns_limit_l_min -19
_diffrn_reflns_number 32487
_diffrn_reflns_theta_full 28.06
_diffrn_reflns_theta_max 28.06
_diffrn_reflns_theta_min 1.56
_exptl_absorpt_coefficient_mu 0.354
_exptl_absorpt_correction_T_max 0.7456
_exptl_absorpt_correction_T_min 0.6418
_exptl_absorpt_correction_type multi-scan
_exptl_absorpt_process_details SADABS
_exptl_crystal_colour colourless
_exptl_crystal_density_diffrn 1.634
_exptl_crystal_density_method 'not measured'
_exptl_crystal_description Block
_exptl_crystal_F_000 1720
_exptl_crystal_size_max 0.25
_exptl_crystal_size_mid 0.22
_exptl_crystal_size_min 0.20
_refine_diff_density_max 0.900
_refine_diff_density_min -0.732
_refine_diff_density_rms 0.082
_refine_ls_extinction_method none
_refine_ls_goodness_of_fit_ref 1.037
_refine_ls_hydrogen_treatment constr
_refine_ls_matrix_type full
_refine_ls_number_parameters 487
_refine_ls_number_reflns 8380
_refine_ls_number_restraints 0
_refine_ls_restrained_S_all 1.037
_refine_ls_R_factor_all 0.1387
_refine_ls_R_factor_gt 0.0739
_refine_ls_shift/su_max 0.000
_refine_ls_shift/su_mean 0.000
_refine_ls_structure_factor_coef Fsqd
_refine_ls_weighting_details 'calc w=1/[\s^2^(Fo^2^)+(0.1185P)^2^+3.5477P] where P=(Fo^2^+2Fc^2^)/3'
_refine_ls_weighting_scheme calc
_refine_ls_wR_factor_gt 0.2059
_refine_ls_wR_factor_ref 0.2478
_reflns_number_gt 4555
_reflns_number_total 8380
_reflns_threshold_expression >2sigma(I)
_cod_data_source_file c2dt32711b.txt
_cod_data_source_block ljh010_0m
_cod_depositor_comments
;
The following automatic conversions were performed:

'_symmetry_cell_setting' value 'Monoclinic' changed to 'monoclinic'
according to /home/saulius/struct/CIF-dictionaries/cif_core.dic
dictionary named 'cif_core.dic' version 2.4.2 from 2011-04-26.

Automatic conversion script
Id: cif_fix_values 1891 2012-01-12 08:04:46Z andrius 
;
_cod_original_sg_symbol_H-M P2(1)/n
_cod_database_code 7022465

loop_
_symmetry_equiv_pos_as_xyz
'x, y, z'
'-x+1/2, y+1/2, -z+1/2'
'-x, -y, -z'
'x-1/2, -y-1/2, z-1/2'

loop_
_atom_site_label
_atom_site_type_symbol
_atom_site_fract_x
_atom_site_fract_y
_atom_site_fract_z
_atom_site_U_iso_or_equiv
_atom_site_adp_type
_atom_site_occupancy
_atom_site_symmetry_multiplicity
_atom_site_calc_flag
_atom_site_refinement_flags
P1 P -0.19169(7) 0.41972(7) 0.36112(6) 0.0353(3) Uani 1 1 d .
P2 P 0.18257(7) 0.57734(7) 0.14892(6) 0.0360(3) Uani 1 1 d .
S1 S 0.97000(8) 0.23404(7) 0.10538(6) 0.0409(3) Uani 1 1 d .
S2 S 0.02699(11) 0.75959(12) 0.40487(8) 0.0698(4) Uani 1 1 d .
O1 O 0.9864(3) 0.3182(2) 0.0709(2) 0.0774(11) Uani 1 1 d .
O2 O 1.0555(3) 0.1898(3) 0.1584(2) 0.0758(11) Uani 1 1 d .
O3 O 0.8995(3) 0.1753(2) 0.0502(2) 0.0662(10) Uani 1 1 d .
O4 O 0.0738(6) 0.8302(8) 0.4515(5) 0.270(6) Uani 1 1 d .
O5 O -0.0728(3) 0.7580(4) 0.3687(3) 0.127(2) Uani 1 1 d .
O6 O 0.0601(5) 0.6812(8) 0.4427(7) 0.334(9) Uani 1 1 d .
F1 F -0.17907(18) 0.5667(2) 0.48324(19) 0.0742(10) Uani 1 1 d .
F2 F 0.18332(17) 0.4544(2) 0.00953(18) 0.0715(9) Uani 1 1 d .
F3 F -0.03202(19) 0.6006(2) 0.11652(16) 0.0684(9) Uani 1 1 d .
F4 F 0.02282(19) 0.3729(2) 0.39629(18) 0.0769(10) Uani 1 1 d .
F5 F -0.16184(17) 0.32104(16) 0.34607(14) 0.0481(6) Uani 1 1 d .
F6 F 0.14638(18) 0.67299(16) 0.16487(15) 0.0499(6) Uani 1 1 d .
F7 F 0.8256(3) 0.3132(4) 0.1341(3) 0.147(2) Uani 1 1 d .
F8 F 0.8854(4) 0.2007(3) 0.2105(3) 0.1330(17) Uani 1 1 d .
F9 F 0.9609(3) 0.3277(3) 0.2288(2) 0.1168(15) Uani 1 1 d .
F10 F 0.0448(6) 0.6872(7) 0.2830(6) 0.279(6) Uani 1 1 d .
F11 F 0.0504(7) 0.8240(7) 0.2804(4) 0.276(5) Uani 1 1 d .
F12 F 0.1713(4) 0.7623(5) 0.3538(4) 0.169(2) Uani 1 1 d .
C1 C -0.2204(3) 0.4843(3) 0.2716(2) 0.0393(9) Uani 1 1 d .
C2 C -0.1750(4) 0.5685(3) 0.2700(3) 0.0535(12) Uani 1 1 d .
H2A H -0.1254 0.5911 0.3165 0.064 Uiso 1 1 calc R
C3 C -0.2043(4) 0.6183(4) 0.1986(3) 0.0667(14) Uani 1 1 d .
H3A H -0.1760 0.6765 0.1969 0.080 Uiso 1 1 calc R
C4 C -0.2745(4) 0.5834(4) 0.1302(3) 0.0684(16) Uani 1 1 d .
H4A H -0.2928 0.6174 0.0817 0.082 Uiso 1 1 calc R
C5 C -0.3181(4) 0.4998(4) 0.1316(3) 0.0608(14) Uani 1 1 d .
H5A H -0.3658 0.4769 0.0841 0.073 Uiso 1 1 calc R
C6 C -0.2930(3) 0.4489(3) 0.2021(3) 0.0492(11) Uani 1 1 d .
H6A H -0.3238 0.3919 0.2035 0.059 Uiso 1 1 calc R
C7 C -0.2930(3) 0.4049(3) 0.3924(2) 0.0379(9) Uani 1 1 d .
C8 C -0.3702(3) 0.4676(3) 0.3665(3) 0.0460(10) Uani 1 1 d .
H8A H -0.3681 0.5184 0.3338 0.055 Uiso 1 1 calc R
C9 C -0.4507(3) 0.4536(4) 0.3897(3) 0.0530(12) Uani 1 1 d .
H9A H -0.5030 0.4962 0.3739 0.064 Uiso 1 1 calc R
C10 C -0.4541(3) 0.3785(4) 0.4354(3) 0.0554(12) Uani 1 1 d .
H10A H -0.5101 0.3682 0.4487 0.067 Uiso 1 1 calc R
C11 C -0.3773(4) 0.3180(3) 0.4620(3) 0.0614(13) Uani 1 1 d .
H11A H -0.3802 0.2675 0.4947 0.074 Uiso 1 1 calc R
C12 C -0.2961(4) 0.3304(3) 0.4415(3) 0.0515(11) Uani 1 1 d .
H12A H -0.2429 0.2890 0.4603 0.062 Uiso 1 1 calc R
C13 C -0.0833(3) 0.4654(3) 0.4376(2) 0.0336(8) Uani 1 1 d .
C14 C -0.0901(3) 0.5316(3) 0.4923(3) 0.0427(10) Uani 1 1 d .
C15 C 0.0936(3) 0.4784(3) 0.0052(3) 0.0418(10) Uani 1 1 d .
C16 C 0.0807(3) 0.5321(3) 0.0662(2) 0.0338(8) Uani 1 1 d .
C17 C -0.0148(3) 0.5512(3) 0.0598(2) 0.0397(9) Uani 1 1 d .
C18 C 0.0097(3) 0.4359(3) 0.4465(2) 0.0416(10) Uani 1 1 d .
C19 C 0.2855(3) 0.5994(3) 0.1222(2) 0.0382(9) Uani 1 1 d .
C20 C 0.2764(3) 0.6598(3) 0.0588(3) 0.0481(11) Uani 1 1 d .
H20A H 0.2158 0.6878 0.0301 0.058 Uiso 1 1 calc R
C21 C 0.3570(4) 0.6779(3) 0.0385(3) 0.0541(12) Uani 1 1 d .
H21A H 0.3517 0.7188 -0.0043 0.065 Uiso 1 1 calc R
C22 C 0.4450(4) 0.6370(4) 0.0801(3) 0.0635(14) Uani 1 1 d .
H22A H 0.5002 0.6505 0.0663 0.076 Uiso 1 1 calc R
C23 C 0.4532(4) 0.5761(4) 0.1421(3) 0.0752(17) Uani 1 1 d .
H23A H 0.5139 0.5474 0.1696 0.090 Uiso 1 1 calc R
C24 C 0.3737(3) 0.5564(4) 0.1644(3) 0.0617(14) Uani 1 1 d .
H24A H 0.3794 0.5151 0.2069 0.074 Uiso 1 1 calc R
C25 C 0.2067(3) 0.5081(3) 0.2353(2) 0.0396(9) Uani 1 1 d .
C26 C 0.1717(4) 0.4182(3) 0.2282(3) 0.0513(11) Uani 1 1 d .
H26A H 0.1305 0.3954 0.1778 0.062 Uiso 1 1 calc R
C27 C 0.1978(4) 0.3620(3) 0.2961(3) 0.0594(13) Uani 1 1 d .
H27A H 0.1769 0.2999 0.2915 0.071 Uiso 1 1 calc R
C28 C 0.2543(4) 0.3972(4) 0.3701(3) 0.0571(13) Uani 1 1 d .
H28A H 0.2695 0.3596 0.4164 0.069 Uiso 1 1 calc R
C29 C 0.2887(4) 0.4860(4) 0.3775(3) 0.0611(14) Uani 1 1 d .
H29A H 0.3278 0.5087 0.4286 0.073 Uiso 1 1 calc R
C30 C 0.2666(3) 0.5432(3) 0.3102(3) 0.0524(11) Uani 1 1 d .
H30A H 0.2912 0.6040 0.3150 0.063 Uiso 1 1 calc R
C31 C 0.9080(4) 0.2721(4) 0.1735(3) 0.0645(14) Uani 1 1 d .
C32 C 0.0793(7) 0.7597(7) 0.3304(5) 0.112(3) Uani 1 1 d .

loop_
_atom_site_aniso_label
_atom_site_aniso_U_11
_atom_site_aniso_U_22
_atom_site_aniso_U_33
_atom_site_aniso_U_23
_atom_site_aniso_U_13
_atom_site_aniso_U_12
P1 0.0337(5) 0.0361(6) 0.0346(5) -0.0036(4) 0.0102(4) 0.0011(4)
P2 0.0318(5) 0.0392(6) 0.0346(5) -0.0015(4) 0.0087(4) -0.0007(4)
S1 0.0454(6) 0.0410(6) 0.0356(5) 0.0005(4) 0.0137(5) 0.0076(5)
S2 0.0558(8) 0.1048(12) 0.0470(7) 0.0078(7) 0.0162(7) -0.0082(8)
O1 0.109(3) 0.061(2) 0.070(2) 0.0105(19) 0.040(2) -0.008(2)
O2 0.065(2) 0.093(3) 0.061(2) 0.003(2) 0.0125(19) 0.036(2)
O3 0.073(2) 0.066(2) 0.058(2) -0.0229(17) 0.0220(19) -0.0126(19)
O4 0.225(8) 0.428(14) 0.218(8) -0.256(10) 0.154(7) -0.190(9)
O5 0.059(3) 0.184(5) 0.128(4) -0.069(4) 0.020(3) 0.014(3)
O6 0.126(6) 0.436(15) 0.440(15) 0.390(14) 0.099(8) 0.072(8)
F1 0.0337(14) 0.091(2) 0.090(2) -0.0487(17) 0.0125(15) 0.0087(14)
F2 0.0280(13) 0.099(2) 0.083(2) -0.0429(17) 0.0145(14) 0.0045(14)
F3 0.0439(16) 0.104(2) 0.0616(17) -0.0447(16) 0.0239(14) -0.0070(14)
F4 0.0448(16) 0.105(2) 0.080(2) -0.0584(18) 0.0199(15) 0.0024(15)
F5 0.0488(14) 0.0397(13) 0.0560(15) -0.0120(11) 0.0189(12) 0.0016(11)
F6 0.0472(14) 0.0443(14) 0.0595(15) -0.0100(11) 0.0206(12) -0.0005(11)
F7 0.102(3) 0.240(6) 0.096(3) -0.032(3) 0.031(3) 0.093(4)
F8 0.170(5) 0.149(4) 0.126(4) 0.004(3) 0.109(4) -0.016(3)
F9 0.109(3) 0.160(4) 0.087(3) -0.073(3) 0.042(2) -0.014(3)
F10 0.241(8) 0.368(12) 0.324(10) -0.245(10) 0.217(8) -0.150(8)
F11 0.282(10) 0.388(13) 0.144(6) 0.161(8) 0.057(6) -0.007(9)
F12 0.108(4) 0.267(7) 0.172(5) -0.007(5) 0.098(4) -0.023(4)
C1 0.034(2) 0.050(2) 0.035(2) -0.0004(17) 0.0126(18) 0.0023(18)
C2 0.052(3) 0.055(3) 0.048(3) 0.008(2) 0.012(2) -0.005(2)
C3 0.065(3) 0.070(4) 0.066(3) 0.025(3) 0.024(3) 0.002(3)
C4 0.066(4) 0.103(5) 0.041(3) 0.026(3) 0.025(3) 0.033(3)
C5 0.049(3) 0.087(4) 0.038(2) -0.011(3) 0.006(2) 0.021(3)
C6 0.044(3) 0.062(3) 0.037(2) -0.005(2) 0.007(2) 0.007(2)
C7 0.033(2) 0.041(2) 0.036(2) -0.0015(17) 0.0091(18) -0.0047(17)
C8 0.039(2) 0.046(3) 0.053(3) 0.009(2) 0.016(2) 0.0009(19)
C9 0.039(2) 0.065(3) 0.055(3) 0.004(2) 0.016(2) 0.007(2)
C10 0.043(3) 0.072(3) 0.051(3) -0.002(2) 0.017(2) -0.015(2)
C11 0.082(4) 0.052(3) 0.061(3) 0.008(2) 0.038(3) -0.013(3)
C12 0.058(3) 0.044(3) 0.053(3) 0.005(2) 0.021(2) 0.005(2)
C13 0.034(2) 0.038(2) 0.0277(18) 0.0000(15) 0.0089(16) 0.0008(16)
C14 0.031(2) 0.049(2) 0.050(2) -0.008(2) 0.0157(19) 0.0083(18)
C15 0.030(2) 0.051(3) 0.047(2) -0.0052(19) 0.0166(19) 0.0037(18)
C16 0.033(2) 0.035(2) 0.0316(19) 0.0046(16) 0.0098(17) 0.0008(16)
C17 0.039(2) 0.048(2) 0.036(2) -0.0057(17) 0.0178(19) 0.0001(18)
C18 0.040(2) 0.048(2) 0.041(2) -0.0142(18) 0.019(2) 0.0014(18)
C19 0.032(2) 0.043(2) 0.035(2) 0.0005(17) 0.0058(18) -0.0041(17)
C20 0.049(3) 0.045(3) 0.049(3) 0.010(2) 0.016(2) 0.003(2)
C21 0.062(3) 0.055(3) 0.050(3) 0.003(2) 0.026(2) -0.010(2)
C22 0.044(3) 0.095(4) 0.056(3) -0.004(3) 0.024(3) -0.011(3)
C23 0.037(3) 0.116(5) 0.074(4) 0.022(3) 0.020(3) 0.015(3)
C24 0.041(3) 0.093(4) 0.050(3) 0.026(3) 0.015(2) 0.015(2)
C25 0.035(2) 0.049(2) 0.032(2) 0.0010(17) 0.0082(18) -0.0047(18)
C26 0.054(3) 0.050(3) 0.038(2) 0.001(2) 0.001(2) -0.006(2)
C27 0.067(3) 0.054(3) 0.047(3) 0.010(2) 0.008(2) -0.007(2)
C28 0.057(3) 0.072(4) 0.039(2) 0.013(2) 0.013(2) 0.007(3)
C29 0.055(3) 0.089(4) 0.027(2) -0.007(2) -0.001(2) -0.007(3)
C30 0.050(3) 0.062(3) 0.039(2) -0.009(2) 0.009(2) -0.016(2)
C31 0.066(4) 0.081(4) 0.049(3) -0.012(3) 0.023(3) 0.019(3)
C32 0.106(7) 0.147(8) 0.089(6) -0.016(5) 0.043(5) -0.010(6)

loop_
_atom_type_symbol
_atom_type_description
_atom_type_scat_dispersion_real
_atom_type_scat_dispersion_imag
_atom_type_scat_source
C C 0.0033 0.0016 'International Tables Vol C Tables 4.2.6.8 and 6.1.1.4'
H H 0.0000 0.0000 'International Tables Vol C Tables 4.2.6.8 and 6.1.1.4'
O O 0.0106 0.0060 'International Tables Vol C Tables 4.2.6.8 and 6.1.1.4'
F F 0.0171 0.0103 'International Tables Vol C Tables 4.2.6.8 and 6.1.1.4'
P P 0.1023 0.0942 'International Tables Vol C Tables 4.2.6.8 and 6.1.1.4'
S S 0.1246 0.1234 'International Tables Vol C Tables 4.2.6.8 and 6.1.1.4'

loop_
_geom_angle_atom_site_label_1
_geom_angle_atom_site_label_2
_geom_angle_atom_site_label_3
_geom_angle
_geom_angle_site_symmetry_1
_geom_angle_site_symmetry_3
F5 P1 C1 109.02(17) . .
F5 P1 C7 105.20(17) . .
C1 P1 C7 112.91(19) . .
F5 P1 C13 103.99(16) . .
C1 P1 C13 110.37(19) . .
C7 P1 C13 114.69(18) . .
F6 P2 C25 109.04(17) . .
F6 P2 C19 105.64(17) . .
C25 P2 C19 114.29(19) . .
F6 P2 C16 103.67(16) . .
C25 P2 C16 110.79(18) . .
C19 P2 C16 112.65(18) . .
O1 S1 O2 115.3(3) . .
O1 S1 O3 114.1(2) . .
O2 S1 O3 116.0(2) . .
O1 S1 C31 103.0(3) . .
O2 S1 C31 103.0(2) . .
O3 S1 C31 103.0(2) . .
O6 S2 O4 109.1(7) . .
O6 S2 O5 111.2(5) . .
O4 S2 O5 121.9(5) . .
O6 S2 C32 101.8(6) . .
O4 S2 C32 101.6(5) . .
O5 S2 C32 109.0(4) . .
C2 C1 C6 121.2(4) . .
C2 C1 P1 121.3(3) . .
C6 C1 P1 117.5(3) . .
C3 C2 C1 118.6(5) . .
C4 C3 C2 120.4(5) . .
C5 C4 C3 120.8(5) . .
C4 C5 C6 120.7(5) . .
C5 C6 C1 118.2(5) . .
C8 C7 C12 120.3(4) . .
C8 C7 P1 119.3(3) . .
C12 C7 P1 120.4(3) . .
C7 C8 C9 118.7(4) . .
C10 C9 C8 120.2(4) . .
C9 C10 C11 121.0(4) . .
C10 C11 C12 120.4(4) . .
C11 C12 C7 119.3(4) . .
C18 C13 C14 116.4(3) . .
C18 C13 P1 122.6(3) . .
C14 C13 P1 121.0(3) . .
F1 C14 C18 119.0(4) . 3_566
F1 C14 C13 118.6(4) . .
C18 C14 C13 122.3(3) 3_566 .
F2 C15 C17 118.8(4) . 3_565
F2 C15 C16 120.0(4) . .
C17 C15 C16 121.2(3) 3_565 .
C17 C16 C15 117.2(3) . .
C17 C16 P2 120.7(3) . .
C15 C16 P2 122.1(3) . .
F3 C17 C15 118.3(4) . 3_565
F3 C17 C16 120.1(4) . .
C15 C17 C16 121.6(4) 3_565 .
F4 C18 C14 118.4(4) . 3_566
F4 C18 C13 120.3(4) . .
C14 C18 C13 121.2(4) 3_566 .
C24 C19 C20 121.3(4) . .
C24 C19 P2 119.7(3) . .
C20 C19 P2 119.0(3) . .
C21 C20 C19 119.1(4) . .
C22 C21 C20 120.4(4) . .
C21 C22 C23 120.2(4) . .
C22 C23 C24 121.0(5) . .
C23 C24 C19 118.0(4) . .
C26 C25 C30 120.7(4) . .
C26 C25 P2 120.1(3) . .
C30 C25 P2 119.0(3) . .
C25 C26 C27 119.4(4) . .
C28 C27 C26 119.8(5) . .
C29 C28 C27 120.9(4) . .
C28 C29 C30 120.7(4) . .
C29 C30 C25 118.4(4) . .
F9 C31 F7 108.4(5) . .
F9 C31 F8 107.3(5) . .
F7 C31 F8 105.9(6) . .
F9 C31 S1 112.5(4) . .
F7 C31 S1 111.3(4) . .
F8 C31 S1 111.2(4) . .
F11 C32 F12 105.3(9) . .
F11 C32 F10 100.4(9) . .
F12 C32 F10 110.6(9) . .
F11 C32 S2 114.2(8) . .
F12 C32 S2 117.1(7) . .
F10 C32 S2 108.0(7) . .

loop_
_geom_bond_atom_site_label_1
_geom_bond_atom_site_label_2
_geom_bond_distance
_geom_bond_site_symmetry_2
P1 F5 1.538(2) .
P1 C1 1.754(4) .
P1 C7 1.765(4) .
P1 C13 1.800(4) .
P2 F6 1.538(3) .
P2 C25 1.752(4) .
P2 C19 1.756(4) .
P2 C16 1.796(4) .
S1 O1 1.416(4) .
S1 O2 1.417(3) .
S1 O3 1.418(3) .
S1 C31 1.830(5) .
S2 O6 1.314(7) .
S2 O4 1.334(6) .
S2 O5 1.366(5) .
S2 C32 1.741(8) .
F1 C14 1.348(4) .
F2 C15 1.329(4) .
F3 C17 1.324(4) .
F4 C18 1.331(4) .
F7 C31 1.298(6) .
F8 C31 1.322(7) .
F9 C31 1.287(6) .
F10 C32 1.323(10) .
F11 C32 1.246(11) .
F12 C32 1.256(9) .
C1 C2 1.387(6) .
C1 C6 1.402(6) .
C2 C3 1.382(6) .
C3 C4 1.373(8) .
C4 C5 1.367(8) .
C5 C6 1.379(7) .
C7 C8 1.388(6) .
C7 C12 1.391(6) .
C8 C9 1.390(6) .
C9 C10 1.361(7) .
C10 C11 1.364(7) .
C11 C12 1.369(7) .
C13 C18 1.377(5) .
C13 C14 1.386(5) .
C14 C18 1.364(6) 3_566
C15 C17 1.372(6) 3_565
C15 C16 1.393(5) .
C16 C17 1.385(5) .
C17 C15 1.372(6) 3_565
C18 C14 1.364(6) 3_566
C19 C24 1.382(6) .
C19 C20 1.389(6) .
C20 C21 1.371(6) .
C21 C22 1.365(7) .
C22 C23 1.376(7) .
C23 C24 1.381(7) .
C25 C26 1.383(6) .
C25 C30 1.397(5) .
C26 C27 1.385(6) .
C27 C28 1.371(7) .
C28 C29 1.364(7) .
C29 C30 1.386(7) .
